data_2212944
loop_
_publ_author_name
'Zhong-Yuan Chen'
'Guo-Qiang Wu'
'Fen-Xiang Jiang'
'Yu-Liang Tian'
'Shang Shan'

_publ_section_title
;
 Methyl 3-[(<i>Z</i>)-1-(thiazol-2-yl)ethylidene]dithiocarbazate
;
_journal_coeditor_code KP2093
_journal_issue 4
_journal_name_full 'Acta Crystallographica Section E'
_journal_page_first o1919
_journal_page_last o1920
_journal_paper_doi 10.1107/S1600536807013049
_journal_volume 63
_journal_year 2007
_chemical_formula_iupac 'C7 H9 N3 S3'
_chemical_formula_moiety 'C7 H9 N3 S3'
_chemical_formula_sum 'C7 H9 N3 S3'
_chemical_formula_weight 231.35
_chemical_name_systematic
;
(Z)-Methyl 3-[1-(thiazol-2-yl)ethylidene]dithiocarbazate
;
_space_group_IT_number 14
_symmetry_cell_setting monoclinic
_symmetry_space_group_name_Hall '-P 2ybc'
_symmetry_space_group_name_H-M 'P 1 21/c 1'
_atom_sites_solution_hydrogens geom
_atom_sites_solution_primary direct
_atom_sites_solution_secondary difmap
_audit_creation_method SHELXL-97
_cell_angle_alpha 90.00
_cell_angle_beta 105.536(12)
_cell_angle_gamma 90.00
_cell_formula_units_Z 4
_cell_length_a 7.7042(7)
_cell_length_b 9.3628(8)
_cell_length_c 14.8665(12)
_cell_measurement_reflns_used 3546
_cell_measurement_temperature 293(2)
_cell_measurement_theta_max 25.0
_cell_measurement_theta_min 3.4
_cell_volume 1033.18(16)
_computing_cell_refinement PROCESS-AUTO
_computing_data_collection 'PROCESS-AUTO (Rigaku, 1998)'
_computing_data_reduction 'CrystalStructure (Rigaku/MSC & Rigaku, 2002)'
_computing_molecular_graphics 'ORTEP-3 for Windows (Farrugia, 1997)'
_computing_publication_material 'WinGX (Farrugia, 1999)'
_computing_structure_refinement 'SHELXL97 (Sheldrick, 1997)'
_computing_structure_solution 'SIR92 (Altomare <i>et al.</i>,  1993)'
_diffrn_ambient_temperature 295(2)
_diffrn_detector_area_resol_mean 10.00
_diffrn_measured_fraction_theta_full 0.99
_diffrn_measured_fraction_theta_max 0.99
_diffrn_measurement_device_type 'Rigaku R-AXIS RAPID'
_diffrn_measurement_method \w
_diffrn_radiation_monochromator graphite
_diffrn_radiation_source 'fine-focus sealed tube'
_diffrn_radiation_type MoK\a
_diffrn_radiation_wavelength 0.71073
_diffrn_reflns_av_R_equivalents 0.021
_diffrn_reflns_av_sigmaI/netI 0.017
_diffrn_reflns_limit_h_max 9
_diffrn_reflns_limit_h_min -10
_diffrn_reflns_limit_k_max 12
_diffrn_reflns_limit_k_min -11
_diffrn_reflns_limit_l_max 19
_diffrn_reflns_limit_l_min -19
_diffrn_reflns_number 9686
_diffrn_reflns_theta_full 27.5
_diffrn_reflns_theta_max 27.5
_diffrn_reflns_theta_min 3.4
_diffrn_standards_interval_count 0
_diffrn_standards_interval_time 0
_diffrn_standards_number 0
_exptl_absorpt_coefficient_mu 0.674
_exptl_absorpt_correction_T_max 0.880
_exptl_absorpt_correction_T_min 0.770
_exptl_absorpt_correction_type multi-scan
_exptl_absorpt_process_details '(ABSCOR; Higashi, 1995)'
_exptl_crystal_colour yellow
_exptl_crystal_density_diffrn 1.487
_exptl_crystal_density_method 'not measured'
_exptl_crystal_description prism
_exptl_crystal_F_000 480
_exptl_crystal_size_max 0.38
_exptl_crystal_size_mid 0.31
_exptl_crystal_size_min 0.20
_refine_diff_density_max 0.35
_refine_diff_density_min -0.27
_refine_ls_extinction_coef 0.0134(15)
_refine_ls_extinction_expression Fc^*^=kFc[1+0.001xFc^2^\l^3^/sin(2\q)]^-1/4^
_refine_ls_extinction_method SHELXL97
_refine_ls_goodness_of_fit_ref 1.042
_refine_ls_hydrogen_treatment constr
_refine_ls_matrix_type full
_refine_ls_number_parameters 121
_refine_ls_number_reflns 2342
_refine_ls_number_restraints 0
_refine_ls_restrained_S_all 1.042
_refine_ls_R_factor_all 0.037
_refine_ls_R_factor_gt 0.029
_refine_ls_shift/su_max 0.001
_refine_ls_shift/su_mean 0.000
_refine_ls_structure_factor_coef Fsqd
_refine_ls_weighting_details 'calc w=1/[\s^2^(Fo^2^)+(0.0458P)^2^+0.1778P] where P=(Fo^2^+2Fc^2^)/3'
_refine_ls_weighting_scheme calc
_refine_ls_wR_factor_gt 0.078
_refine_ls_wR_factor_ref 0.082
_reflns_number_gt 1921
_reflns_number_total 2342
_reflns_threshold_expression I>2\s(I)
_cod_data_source_file kp2093.cif
_cod_data_source_block I
_cod_original_cell_volume 1033.18(15)
_cod_original_sg_symbol_H-M 'P 21/c'
_cod_database_code 2212944
_cod_database_fobs_code 2212944

loop_
_symmetry_equiv_pos_as_xyz
'x, y, z'
'-x, y+1/2, -z+1/2'
'-x, -y, -z'
'x, -y-1/2, z-1/2'

loop_
_atom_site_type_symbol
_atom_site_label
_atom_site_fract_x
_atom_site_fract_y
_atom_site_fract_z
_atom_site_U_iso_or_equiv
_atom_site_adp_type
_atom_site_calc_flag
_atom_site_refinement_flags
_atom_site_occupancy
S S1 0.26561(6) 0.12963(4) 0.35008(3) 0.05036(14) Uani d . 1
S S2 0.13808(7) 0.80767(5) 0.49759(3) 0.05845(16) Uani d . 1
S S3 0.32959(6) 0.64755(4) 0.67409(3) 0.04926(14) Uani d . 1
N N1 0.1700(2) 0.39179(13) 0.34694(9) 0.0465(3) Uani d . 1
N N2 0.31140(18) 0.41923(13) 0.55387(9) 0.0441(3) Uani d . 1
N N3 0.23963(18) 0.54058(13) 0.50653(9) 0.0462(3) Uani d . 1
H H3N 0.1926 0.5399 0.4474 0.055 Uiso d R 1
C C1 0.2471(2) 0.29011(15) 0.40484(11) 0.0399(3) Uani d . 1
C C2 0.1233(3) 0.34276(18) 0.25698(12) 0.0529(4) Uani d . 1
H H2 0.0663 0.4007 0.2070 0.063 Uiso calc R 1
C C3 0.1650(3) 0.20549(18) 0.24522(12) 0.0530(4) Uani d . 1
H H3 0.1421 0.1590 0.1880 0.064 Uiso calc R 1
C C4 0.3136(2) 0.30408(15) 0.50606(11) 0.0413(3) Uani d . 1
C C5 0.3909(3) 0.17354(17) 0.56103(13) 0.0568(4) Uani d . 1
H H5A 0.5012 0.1474 0.5468 0.085 Uiso calc R 1
H H5B 0.3064 0.0963 0.5449 0.085 Uiso calc R 1
H H5C 0.4147 0.1935 0.6265 0.085 Uiso calc R 1
C C6 0.2323(2) 0.66234(15) 0.55371(11) 0.0414(3) Uani d . 1
C C7 0.2900(3) 0.82284(19) 0.71432(14) 0.0627(5) Uani d . 1
H H7A 0.3730 0.8894 0.6995 0.094 Uiso calc R 1
H H7B 0.3070 0.8207 0.7807 0.094 Uiso calc R 1
H H7C 0.1689 0.8519 0.6842 0.094 Uiso calc R 1

loop_
_atom_site_aniso_label
_atom_site_aniso_U_11
_atom_site_aniso_U_22
_atom_site_aniso_U_33
_atom_site_aniso_U_12
_atom_site_aniso_U_13
_atom_site_aniso_U_23
S1 0.0664(3) 0.0368(2) 0.0494(3) 0.00385(17) 0.0182(2) -0.00521(15)
S2 0.0726(3) 0.0378(2) 0.0581(3) 0.00459(19) 0.0056(2) 0.00571(17)
S3 0.0623(3) 0.0393(2) 0.0432(2) 0.00391(17) 0.00909(19) -0.00377(15)
N1 0.0610(8) 0.0377(6) 0.0402(7) 0.0010(6) 0.0124(6) -0.0004(5)
N2 0.0548(8) 0.0346(6) 0.0423(7) -0.0003(5) 0.0123(6) 0.0003(5)
N3 0.0616(8) 0.0351(6) 0.0396(7) 0.0013(6) 0.0097(6) -0.0001(5)
C1 0.0462(8) 0.0327(7) 0.0432(8) -0.0024(6) 0.0161(6) -0.0027(6)
C2 0.0711(11) 0.0474(9) 0.0392(9) -0.0004(8) 0.0129(8) 0.0013(7)
C3 0.0704(11) 0.0496(9) 0.0409(9) -0.0041(8) 0.0183(8) -0.0066(7)
C4 0.0465(8) 0.0358(7) 0.0421(8) -0.0008(6) 0.0126(7) 0.0005(6)
C5 0.0763(12) 0.0417(8) 0.0477(9) 0.0097(8) 0.0088(9) 0.0035(7)
C6 0.0449(8) 0.0352(7) 0.0445(8) -0.0045(6) 0.0126(6) -0.0004(6)
C7 0.0757(13) 0.0487(10) 0.0614(12) 0.0071(9) 0.0141(10) -0.0155(8)

loop_
_atom_type_symbol
_atom_type_description
_atom_type_scat_dispersion_real
_atom_type_scat_dispersion_imag
_atom_type_scat_source
C C 0.0033 0.0016 'International Tables Vol C Tables 4.2.6.8 and 6.1.1.4'
H H 0.0000 0.0000 'International Tables Vol C Tables 4.2.6.8 and 6.1.1.4'
N N 0.0061 0.0033 'International Tables Vol C Tables 4.2.6.8 and 6.1.1.4'
S S 0.1246 0.1234 'International Tables Vol C Tables 4.2.6.8 and 6.1.1.4'

loop_
_geom_angle_atom_site_label_1
_geom_angle_atom_site_label_2
_geom_angle_atom_site_label_3
_geom_angle
C3 S1 C1 89.65(8)
C6 S3 C7 101.72(9)
C1 N1 C2 110.59(13)
C4 N2 N3 118.09(13)
C6 N3 N2 120.05(13)
C6 N3 H3N 118.3
N2 N3 H3N 121.5
N1 C1 C4 125.63(13)
N1 C1 S1 113.59(12)
C4 C1 S1 120.78(11)
C3 C2 N1 115.95(16)
C3 C2 H2 122.0
N1 C2 H2 122.0
C2 C3 S1 110.21(13)
C2 C3 H3 124.9
S1 C3 H3 124.9
N2 C4 C1 126.04(14)
N2 C4 C5 116.15(14)
C1 C4 C5 117.81(13)
C4 C5 H5A 109.5
C4 C5 H5B 109.5
H5A C5 H5B 109.5
C4 C5 H5C 109.5
H5A C5 H5C 109.5
H5B C5 H5C 109.5
N3 C6 S2 120.40(12)
N3 C6 S3 113.51(11)
S2 C6 S3 126.09(9)
S3 C7 H7A 109.5
S3 C7 H7B 109.5
H7A C7 H7B 109.5
S3 C7 H7C 109.5
H7A C7 H7C 109.5
H7B C7 H7C 109.5

loop_
_geom_bond_atom_site_label_1
_geom_bond_atom_site_label_2
_geom_bond_distance
_geom_bond_publ_flag
S1 C1 1.7329(14) ?
S1 C3 1.6994(19) ?
S2 C6 1.6582(16) y
S3 C6 1.7507(17) y
S3 C7 1.8005(17) y
N1 C1 1.314(2) ?
N1 C2 1.368(2) ?
N2 N3 1.3724(17) y
N2 C4 1.2939(19) y
N3 C6 1.3477(19) y
N3 H3N 0.8560 ?
C1 C4 1.460(2) ?
C2 C3 1.348(2) ?
C2 H2 0.9300 ?
C3 H3 0.9300 ?
C4 C5 1.502(2) ?
C5 H5A 0.9600 ?
C5 H5B 0.9600 ?
C5 H5C 0.9600 ?
C7 H7A 0.9600 ?
C7 H7B 0.9600 ?
C7 H7C 0.9600 ?

loop_
_geom_hbond_atom_site_label_D
_geom_hbond_atom_site_label_H
_geom_hbond_atom_site_label_A
_geom_hbond_distance_DH
_geom_hbond_distance_HA
_geom_hbond_distance_DA
_geom_hbond_angle_DHA
_geom_hbond_publ_flag
N3 H3N N1 0.86 2.01 2.6787(18) 134 y

loop_
_cod_related_entry_id
_cod_related_entry_database
_cod_related_entry_code
1 ChemSpider 30655196
